data_4336848
loop_
_publ_author_name
'Niko Fischer'
'Manuel Joas'
'Thomas M. Klap\"otke'
'J\"org Stierstorfer'

_publ_contact_author_address
;
Department Chemie
Ludwig-Maximilians Universit\"at
Butenandtstra\&se 5-13 (Haus D)
D-81377 M\"unchen
Bundesrepublik Deutschland
;
_publ_contact_author_email tmk@cup.uni-muenchen.de
_publ_contact_author_fax '+49 89 2180 77492'
_publ_contact_author_name 'Thomas M. Klapo\"tke'
_publ_contact_author_phone '+49 89 2180 77491'
_publ_section_title
;
 Transition Metal Complexes of 3-Amino-1-nitroguanidine as Laser Ignitible
 Primary Explosives: Structures and Properties
;
_journal_name_full 'Inorganic Chemistry'
_journal_page_first 13791
_journal_page_last 13802
_journal_paper_doi 10.1021/ic402038x
_journal_volume 52
_journal_year 2013
_chemical_formula_moiety 'C2 H14 N10 O6 Zn, 2(N O3) '
_chemical_formula_sum 'C2 H14 N12 O12 Zn'
_chemical_formula_weight 463.62
_chemical_name_common Zn(ANG)2(NO3)2(H2O)2
_chemical_name_systematic 'Bis(3-amino-1-nitroguanidine)zinc(II) nitrate dihydrate'
_space_group_IT_number 2
_symmetry_cell_setting triclinic
_symmetry_Int_Tables_number 2
_symmetry_space_group_name_Hall '-P 1'
_symmetry_space_group_name_H-M 'P -1'
_atom_sites_solution_hydrogens difmap
_atom_sites_solution_primary direct
_atom_sites_solution_secondary difmap
_audit_author_name 'Joerg Stierstorfer'
_audit_creation_date
;
'Thu Jan 27 17:04:00 2011'
;
_audit_creation_method
;
CrysAlisPro, Oxford Diffraction Ltd.,
Version 1.171.35.11 (release 16-05-2011 CrysAlis171 .NET)
(compiled May 16 2011,17:55:39)
;
_audit_update_record 29.08.2012
_cell_angle_alpha 94.681(5)
_cell_angle_beta 94.130(5)
_cell_angle_gamma 119.274(7)
_cell_formula_units_Z 1
_cell_length_a 7.0614(5)
_cell_length_b 7.1953(4)
_cell_length_c 8.8214(5)
_cell_measurement_reflns_used 3246
_cell_measurement_temperature 173(2)
_cell_measurement_theta_max 32.3560
_cell_measurement_theta_min 4.2606
_cell_volume 386.42(5)
_computing_cell_refinement
;
CrysAlisPro, Agilent Technologies,
Version 1.171.35.11 (release 16-05-2011 CrysAlis171 .NET)
(compiled May 16 2011,17:55:39)
;
_computing_data_collection
;
CrysAlisPro, Agilent Technologies,
Version 1.171.35.11 (release 16-05-2011 CrysAlis171 .NET)
(compiled May 16 2011,17:55:39)
;
_computing_data_reduction
;
CrysAlisPro, Agilent Technologies,
Version 1.171.35.11 (release 16-05-2011 CrysAlis171 .NET)
(compiled May 16 2011,17:55:39)
;
_computing_molecular_graphics
;
'ORTEP (M. N. Burnett, C. K. Johnson, ORTEP-III: Oak Ridge Thermal Ellipsoid
;
_computing_publication_material 'PLATON (A. L. Spek, Acta Crystallogr, Sect. A, 1990, 46, C34, 1995 version).'
_computing_structure_refinement 'SHELXL-97 (Sheldrick, 1997)'
_computing_structure_solution SIR-92
_diffrn_ambient_temperature 173
_diffrn_detector_area_resol_mean 15.9809
_diffrn_measured_fraction_theta_full 0.943
_diffrn_measured_fraction_theta_max 0.943
_diffrn_measurement_device 'CCD camera on \k-goniostat'
_diffrn_measurement_device_type 'Xcalibur, Sapphire3'
_diffrn_measurement_method '\w scans'
_diffrn_orient_matrix_UB_11 0.0149574052
_diffrn_orient_matrix_UB_12 0.0456713140
_diffrn_orient_matrix_UB_13 -0.0693616512
_diffrn_orient_matrix_UB_21 -0.0617374477
_diffrn_orient_matrix_UB_22 -0.1042478296
_diffrn_orient_matrix_UB_23 -0.0421468236
_diffrn_orient_matrix_UB_31 -0.0970626187
_diffrn_orient_matrix_UB_32 0.0056272872
_diffrn_orient_matrix_UB_33 0.0035733571
_diffrn_radiation_collimation 0.5
_diffrn_radiation_monochromator graphite
_diffrn_radiation_source 'Enhance (Mo) x-ray Source'
_diffrn_radiation_type 'Mo K\a'
_diffrn_radiation_wavelength 0.71073
_diffrn_reflns_av_R_equivalents 0.0176
_diffrn_reflns_av_sigmaI/netI 0.0205
_diffrn_reflns_limit_h_max 6
_diffrn_reflns_limit_h_min -6
_diffrn_reflns_limit_k_max 8
_diffrn_reflns_limit_k_min -8
_diffrn_reflns_limit_l_max 10
_diffrn_reflns_limit_l_min -10
_diffrn_reflns_number 3096
_diffrn_reflns_theta_full 24.00
_diffrn_reflns_theta_max 24.00
_diffrn_reflns_theta_min 4.27
_diffrn_source_current 40
_diffrn_source_type 'Spellman generator'
_diffrn_source_voltage 50
_exptl_absorpt_coefficient_mu 1.686
_exptl_absorpt_correction_T_max 0.7511
_exptl_absorpt_correction_T_min 0.6588
_exptl_absorpt_correction_type multi-scan
_exptl_absorpt_process_details
;
CrysAlisPro, Agilent Technologies,
Version 1.171.35.11 (release 16-05-2011 CrysAlis171 .NET)
(compiled May 16 2011,17:55:39)
empirical absorption correction using spherical harmonics,
 implemented in SCALE3 ABSPACK scaling algorithm.
;
_exptl_crystal_colour colorless
_exptl_crystal_density_diffrn 1.992
_exptl_crystal_description block
_exptl_crystal_F_000 236
_exptl_crystal_size_max 0.27
_exptl_crystal_size_mid 0.21
_exptl_crystal_size_min 0.18
_refine_diff_density_max 0.236
_refine_diff_density_min -0.198
_refine_diff_density_rms 0.047
_refine_ls_extinction_method none
_refine_ls_goodness_of_fit_ref 1.094
_refine_ls_hydrogen_treatment refall
_refine_ls_matrix_type full
_refine_ls_number_parameters 152
_refine_ls_number_reflns 1144
_refine_ls_number_restraints 0
_refine_ls_restrained_S_all 1.094
_refine_ls_R_factor_all 0.0198
_refine_ls_R_factor_gt 0.0184
_refine_ls_shift/su_max 0.001
_refine_ls_shift/su_mean 0.000
_refine_ls_structure_factor_coef Fsqd
_refine_ls_weighting_details 'calc w=1/[\s^2^(Fo^2^)+(0.0255P)^2^+0.0926P] where P=(Fo^2^+2Fc^2^)/3'
_refine_ls_weighting_scheme calc
_refine_ls_wR_factor_gt 0.0463
_refine_ls_wR_factor_ref 0.0468
_reflns_number_gt 1091
_reflns_number_total 1144
_reflns_threshold_expression >2sigma(I)
_cod_data_source_file ic402038x_si_002_07.cif
_cod_data_source_block gx052
_cod_original_sg_symbol_Hall -P1
_cod_database_code 4336848

loop_
_symmetry_equiv_pos_as_xyz
'x, y, z'
'-x, -y, -z'

loop_
_atom_site_label
_atom_site_type_symbol
_atom_site_fract_x
_atom_site_fract_y
_atom_site_fract_z
_atom_site_U_iso_or_equiv
_atom_site_adp_type
_atom_site_occupancy
_atom_site_symmetry_multiplicity
_atom_site_calc_flag
_atom_site_refinement_flags
Zn1 Zn 0.5000 0.5000 0.0000 0.01670(13) Uani 1 2 d S
O1 O 0.2021(2) 0.6907(2) 0.09470(16) 0.0271(3) Uani 1 1 d .
O2 O 0.3080(2) 0.8232(2) 0.33355(16) 0.0316(4) Uani 1 1 d .
O6 O 0.7083(3) 0.8201(2) -0.0448(2) 0.0282(4) Uani 1 1 d .
N1 N 0.7446(3) 0.5221(3) 0.16555(18) 0.0181(4) Uani 1 1 d .
N2 N 0.7284(3) 0.5955(3) 0.31446(19) 0.0203(4) Uani 1 1 d .
N3 N 0.6087(4) 0.7680(3) 0.4744(2) 0.0260(4) Uani 1 1 d .
N4 N 0.4500(3) 0.6358(2) 0.21125(18) 0.0170(4) Uani 1 1 d .
N5 N 0.3172(3) 0.7223(3) 0.21700(19) 0.0200(4) Uani 1 1 d .
C1 C 0.5939(3) 0.6728(3) 0.3369(2) 0.0173(4) Uani 1 1 d .
O5 O 0.7663(2) 0.1265(2) 0.19685(16) 0.0310(4) Uani 1 1 d .
O3 O 1.0363(2) 0.0865(2) 0.28777(16) 0.0275(4) Uani 1 1 d .
O4 O 0.9927(3) 0.3452(2) 0.39015(17) 0.0375(4) Uani 1 1 d .
N6 N 0.9314(3) 0.1872(3) 0.29224(18) 0.0217(4) Uani 1 1 d .
H1B H 0.864(4) 0.606(4) 0.144(2) 0.024(7) Uiso 1 1 d .
H1A H 0.733(3) 0.397(4) 0.169(2) 0.025(6) Uiso 1 1 d .
H2 H 0.817(4) 0.612(4) 0.381(3) 0.024(6) Uiso 1 1 d .
H3B H 0.522(4) 0.803(3) 0.489(2) 0.014(6) Uiso 1 1 d .
H3A H 0.724(4) 0.797(4) 0.544(3) 0.039(7) Uiso 1 1 d .
H6B H 0.728(4) 0.903(4) 0.013(3) 0.031(8) Uiso 1 1 d .
H6A H 0.780(5) 0.855(5) -0.120(3) 0.053(9) Uiso 1 1 d .

loop_
_atom_site_aniso_label
_atom_site_aniso_U_11
_atom_site_aniso_U_22
_atom_site_aniso_U_33
_atom_site_aniso_U_23
_atom_site_aniso_U_13
_atom_site_aniso_U_12
Zn1 0.0172(2) 0.01803(18) 0.01616(18) -0.00079(12) 0.00108(12) 0.01034(14)
O1 0.0245(8) 0.0404(8) 0.0225(8) -0.0041(6) -0.0025(6) 0.0228(7)
O2 0.0396(9) 0.0398(9) 0.0268(8) -0.0081(7) 0.0042(7) 0.0302(8)
O6 0.0367(10) 0.0166(8) 0.0248(9) -0.0019(7) 0.0109(8) 0.0080(7)
N1 0.0190(11) 0.0188(9) 0.0181(9) 0.0000(7) 0.0043(7) 0.0106(9)
N2 0.0258(10) 0.0257(9) 0.0134(9) -0.0007(7) -0.0018(8) 0.0170(8)
N3 0.0337(12) 0.0324(11) 0.0196(10) -0.0031(8) 0.0022(9) 0.0236(10)
N4 0.0166(9) 0.0188(8) 0.0205(8) -0.0005(7) 0.0035(7) 0.0128(7)
N5 0.0184(9) 0.0193(8) 0.0238(10) 0.0004(7) 0.0071(7) 0.0102(7)
C1 0.0213(11) 0.0133(9) 0.0166(10) 0.0025(8) 0.0046(8) 0.0077(9)
O5 0.0367(9) 0.0247(8) 0.0314(8) -0.0054(7) -0.0114(7) 0.0184(7)
O3 0.0361(9) 0.0311(8) 0.0258(8) 0.0030(6) 0.0049(6) 0.0247(8)
O4 0.0567(11) 0.0345(9) 0.0267(8) -0.0131(7) -0.0118(7) 0.0318(8)
N6 0.0298(10) 0.0189(9) 0.0173(9) 0.0048(7) 0.0054(8) 0.0122(8)

loop_
_atom_type_symbol
_atom_type_description
_atom_type_scat_dispersion_real
_atom_type_scat_dispersion_imag
_atom_type_scat_source
C C 0.0033 0.0016 'International Tables Vol C Tables 4.2.6.8 and 6.1.1.4'
N N 0.0061 0.0033 'International Tables Vol C Tables 4.2.6.8 and 6.1.1.4'
O O 0.0106 0.0060 'International Tables Vol C Tables 4.2.6.8 and 6.1.1.4'
Zn Zn 0.2839 1.4301 'International Tables Vol C Tables 4.2.6.8 and 6.1.1.4'
H H 0.0000 0.0000 'International Tables Vol C Tables 4.2.6.8 and 6.1.1.4'

loop_
_geom_angle_atom_site_label_1
_geom_angle_atom_site_label_2
_geom_angle_atom_site_label_3
_geom_angle
_geom_angle_site_symmetry_1
_geom_angle_site_symmetry_3
N1 Zn1 N1 180.0 . 2_665
N1 Zn1 O6 88.67(7) . 2_665
N1 Zn1 O6 91.33(7) 2_665 2_665
N1 Zn1 O6 91.33(7) . .
N1 Zn1 O6 88.67(7) 2_665 .
O6 Zn1 O6 180.00(10) 2_665 .
N1 Zn1 N4 104.34(6) . 2_665
N1 Zn1 N4 75.66(6) 2_665 2_665
O6 Zn1 N4 87.98(7) 2_665 2_665
O6 Zn1 N4 92.02(7) . 2_665
N1 Zn1 N4 75.66(6) . .
N1 Zn1 N4 104.34(6) 2_665 .
O6 Zn1 N4 92.02(7) 2_665 .
O6 Zn1 N4 87.98(7) . .
N4 Zn1 N4 180.00(15) 2_665 .
Zn1 O6 H6B 116(2) . .
Zn1 O6 H6A 126(2) . .
H6B O6 H6A 118(3) . .
N2 N1 Zn1 112.44(13) . .
N2 N1 H1B 107.5(15) . .
Zn1 N1 H1B 109.5(15) . .
N2 N1 H1A 107.0(14) . .
Zn1 N1 H1A 110.3(14) . .
H1B N1 H1A 110(2) . .
C1 N2 N1 120.79(17) . .
C1 N2 H2 120.0(17) . .
N1 N2 H2 118.0(17) . .
C1 N3 H3B 117.6(16) . .
C1 N3 H3A 117.6(16) . .
H3B N3 H3A 125(2) . .
N5 N4 C1 119.29(15) . .
N5 N4 Zn1 123.41(12) . .
C1 N4 Zn1 115.92(12) . .
O2 N5 O1 121.73(16) . .
O2 N5 N4 123.81(16) . .
O1 N5 N4 114.46(15) . .
N3 C1 N2 118.16(19) . .
N3 C1 N4 127.6(2) . .
N2 C1 N4 114.19(16) . .
O4 N6 O5 120.34(16) . .
O4 N6 O3 120.13(16) . .
O5 N6 O3 119.53(15) . .

loop_
_geom_bond_atom_site_label_1
_geom_bond_atom_site_label_2
_geom_bond_distance
_geom_bond_site_symmetry_2
Zn1 N1 2.1144(17) .
Zn1 N1 2.1144(17) 2_665
Zn1 O6 2.1315(15) 2_665
Zn1 O6 2.1315(15) .
Zn1 N4 2.1650(15) 2_665
Zn1 N4 2.1650(15) .
O1 N5 1.236(2) .
O2 N5 1.234(2) .
O6 H6B 0.70(3) .
O6 H6A 0.84(3) .
N1 N2 1.409(2) .
N1 H1B 0.81(2) .
N1 H1A 0.86(2) .
N2 C1 1.333(3) .
N2 H2 0.78(2) .
N3 C1 1.314(3) .
N3 H3B 0.78(2) .
N3 H3A 0.91(3) .
N4 N5 1.357(2) .
N4 C1 1.363(2) .
O5 N6 1.249(2) .
O3 N6 1.265(2) .
O4 N6 1.237(2) .

loop_
_geom_hbond_atom_site_label_D
_geom_hbond_atom_site_label_H
_geom_hbond_atom_site_label_A
_geom_hbond_distance_DH
_geom_hbond_distance_HA
_geom_hbond_distance_DA
_geom_hbond_angle_DHA
_geom_hbond_site_symmetry_A
N1 H1B O1 0.81(2) 2.24(2) 2.980(2) 152(2) 1_655
N1 H1A O5 0.86(2) 2.11(2) 2.958(2) 169(2) .
N2 H2 O4 0.78(2) 2.25(2) 3.018(2) 166(2) 2_766
N3 H3B O2 0.78(2) 2.03(2) 2.595(3) 129(2) .
N3 H3B O2 0.78(2) 2.65(2) 3.037(2) 112.5(17) 2_676
N3 H3A O3 0.91(3) 1.95(3) 2.846(3) 167(2) 2_766
N3 H3A N6 0.91(3) 2.69(3) 3.577(3) 167(2) 2_766
O6 H6B O5 0.70(3) 2.09(3) 2.793(2) 175(3) 1_565
O6 H6A O3 0.84(3) 1.98(3) 2.811(2) 173(3) 2_765

loop_
_geom_torsion_atom_site_label_1
_geom_torsion_atom_site_label_2
_geom_torsion_atom_site_label_3
_geom_torsion_atom_site_label_4
_geom_torsion
_geom_torsion_site_symmetry_1
O6 Zn1 N1 N2 -88.59(14) 2_665
O6 Zn1 N1 N2 91.41(14) .
N4 Zn1 N1 N2 -176.17(13) 2_665
N4 Zn1 N1 N2 3.83(13) .
Zn1 N1 N2 C1 -10.0(2) .
N1 Zn1 N4 N5 168.37(15) .
N1 Zn1 N4 N5 -11.63(15) 2_665
O6 Zn1 N4 N5 -103.52(14) 2_665
O6 Zn1 N4 N5 76.48(14) .
N1 Zn1 N4 C1 1.91(12) .
N1 Zn1 N4 C1 -178.09(12) 2_665
O6 Zn1 N4 C1 90.02(13) 2_665
O6 Zn1 N4 C1 -89.98(13) .
C1 N4 N5 O2 -4.7(3) .
Zn1 N4 N5 O2 -170.77(13) .
C1 N4 N5 O1 175.81(15) .
Zn1 N4 N5 O1 9.8(2) .
N1 N2 C1 N3 -170.07(18) .
N1 N2 C1 N4 11.8(3) .
N5 N4 C1 N3 7.4(3) .
Zn1 N4 C1 N3 174.46(16) .
N5 N4 C1 N2 -174.70(16) .
Zn1 N4 C1 N2 -7.7(2) .
